data_4309067
loop_
_publ_author_name
'Michael Seitz'
'Anja Kaiser'
'Sabine Stempfhuber'
'Manfred Zabel'
'Oliver Reiser'

_publ_section_title
;
Enantiomerically Pure Pentagonal-Bipyramidal Metal Complexes with
Predetermined Helicity in the Solid and Solution States
;
_journal_name_full 'Inorganic Chemistry'
_journal_page_first 4630
_journal_page_last 4636
_journal_paper_doi 10.1021/ic050014b
_journal_volume 44
_journal_year 2005
_chemical_absolute_configuration ad
_chemical_compound_source 'see text'
_chemical_formula_moiety 'C27 H31 Fe N3 O6, C4 H8 O, 2(Cl O4)'
_chemical_formula_sum 'C31 H39 Cl2 Fe N3 O15'
_chemical_formula_weight 820.40
_chemical_name_systematic ' ?'
_space_group_IT_number 19
_symmetry_cell_setting orthorhombic
_symmetry_Int_Tables_number 19
_symmetry_space_group_name_Hall 'P 2ac 2ab'
_symmetry_space_group_name_H-M 'P 21 21 21'
_atom_sites_solution_hydrogens geom
_atom_sites_solution_primary direct
_atom_sites_solution_secondary difmap
_audit_creation_date 'Mar 01 10:18:14 2004'
_audit_creation_method 'PLATON <TABLE ACC> option'
_cell_angle_alpha 90
_cell_angle_beta 90
_cell_angle_gamma 90
_cell_formula_units_Z 4
_cell_length_a 8.2616(7)
_cell_length_b 14.0004(10)
_cell_length_c 30.790(2)
_cell_measurement_reflns_used 8000
_cell_measurement_temperature 173
_cell_measurement_theta_max 25.81
_cell_measurement_theta_min 1.97
_cell_volume 3561.3(5)
_computing_cell_refinement 'STOE (1998)'
_computing_data_collection 'STOE (1998)'
_computing_data_reduction 'STOE (1998)'
_computing_molecular_graphics 'PLATON (Spek, 1990)'
_computing_publication_material 'PLATON (Spek, 1990)'
_computing_structure_refinement 'SHELXL-97 (Sheldrick, 1997)'
_computing_structure_solution 'SIR-97 (Altomare, 1993)'
_diffrn_ambient_temperature 173(1)
_diffrn_measured_fraction_theta_full 0.995
_diffrn_measured_fraction_theta_max 0.995
_diffrn_measurement_device_type 'STOE-IPDS diffractometer'
_diffrn_measurement_method rotation
_diffrn_radiation_monochromator graphite
_diffrn_radiation_source 'fine-focus sealed tube'
_diffrn_radiation_type 'Mo K\a'
_diffrn_radiation_wavelength 0.71073
_diffrn_reflns_av_R_equivalents 0.0766
_diffrn_reflns_av_sigmaI/netI 0.0777
_diffrn_reflns_limit_h_max 10
_diffrn_reflns_limit_h_min -10
_diffrn_reflns_limit_k_max 17
_diffrn_reflns_limit_k_min -17
_diffrn_reflns_limit_l_max 37
_diffrn_reflns_limit_l_min -37
_diffrn_reflns_number 30644
_diffrn_reflns_reduction_process ' ?'
_diffrn_reflns_theta_full 25.81
_diffrn_reflns_theta_max 25.81
_diffrn_reflns_theta_min 1.97
_diffrn_standards_decay_% 0
_diffrn_standards_interval_count 0
_diffrn_standards_interval_time 0
_diffrn_standards_number 0
_exptl_absorpt_coefficient_mu 0.648
_exptl_absorpt_correction_T_max 0.9675
_exptl_absorpt_correction_T_min 0.8736
_exptl_absorpt_correction_type numerical
_exptl_absorpt_process_details 'numerical from crystal shape (FACEIT, X-RED. STOE, 1996)'
_exptl_crystal_colour 'translucent, colourless'
_exptl_crystal_density_diffrn 1.530
_exptl_crystal_density_method 'Not Measured'
_exptl_crystal_description stick
_exptl_crystal_F_000 1704
_exptl_crystal_size_max 0.340
_exptl_crystal_size_mid 0.080
_exptl_crystal_size_min 0.060
_refine_diff_density_max 0.703
_refine_diff_density_min -0.531
_refine_diff_density_rms 0.069
_refine_ls_abs_structure_details 'Flack H.D. (1983), Acta Cryst. A39, 876-881'
_refine_ls_abs_structure_Flack -0.01(2)
_refine_ls_extinction_method 'none             '
_refine_ls_goodness_of_fit_ref 0.883
_refine_ls_hydrogen_treatment mixed
_refine_ls_matrix_type full
_refine_ls_number_parameters 513
_refine_ls_number_reflns 6802
_refine_ls_number_restraints 0
_refine_ls_restrained_S_all 0.883
_refine_ls_R_factor_all 0.0723
_refine_ls_R_factor_gt 0.0443
_refine_ls_shift/su_max 0.002
_refine_ls_shift/su_mean 0.000
_refine_ls_structure_factor_coef Fsqd
_refine_ls_weighting_details 'calc w=1/[\s^2^(Fo^2^)+(0.0485P)^2^]         where P=(Fo^2^+2Fc^2^)/3'
_refine_ls_weighting_scheme calc
_refine_ls_wR_factor_gt 0.0884
_refine_ls_wR_factor_ref 0.0963
_reflns_number_gt 4743
_reflns_number_total 6802
_reflns_threshold_expression I>2\\s(I)
_cod_data_source_file ic050014brom20050105_070009.cif
_cod_data_source_block d024
_cod_depositor_comments
;
The following automatic conversions were performed:
'_symmetry_cell_setting' value 'Orthorhombic' changed to 'orthorhombic'
according to '/home/saulius/struct/CIF-dictionaries/cif_core.dic'
dictionary named 'cif_core.dic' version 2.4.1 from
2010-06-29.

'_atom_sites_solution_hydrogens' value 'geom ' changed to
'geom' according to '/home/saulius/struct/CIF-dictionaries/cif_core.dic'
dictionary named 'cif_core.dic' version 2.4.1 from
2010-06-29.

'_atom_sites_solution_primary' value 'direct ' changed to
'direct' according to '/home/saulius/struct/CIF-dictionaries/cif_core.dic'
dictionary named 'cif_core.dic' version 2.4.1 from
2010-06-29.

'_atom_sites_solution_secondary' value 'difmap ' changed to
'difmap' according to '/home/saulius/struct/CIF-dictionaries/cif_core.dic'
dictionary named 'cif_core.dic' version 2.4.1 from
2010-06-29.

'_refine_ls_hydrogen_treatment' value 'mixed ' changed to
'mixed' according to '/home/saulius/struct/CIF-dictionaries/cif_core.dic'
dictionary named 'cif_core.dic' version 2.4.1 from
2010-06-29.

'_refine_ls_weighting_scheme' value 'calc ' changed to 'calc'
according to '/home/saulius/struct/CIF-dictionaries/cif_core.dic'
dictionary named 'cif_core.dic' version 2.4.1 from 2010-06-29.

Automatic conversion script
Id: cif_fix_enum 1527 2010-12-29 10:47:43Z saulius 
;
_cod_database_code 4309067

loop_
_symmetry_equiv_pos_as_xyz
x,y,z
1/2-x,-y,1/2+z
1/2+x,1/2-y,-z
-x,1/2+y,1/2-z

loop_
_atom_site_aniso_label
_atom_site_aniso_U_11
_atom_site_aniso_U_22
_atom_site_aniso_U_33
_atom_site_aniso_U_23
_atom_site_aniso_U_13
_atom_site_aniso_U_12
Fe4 0.0298(3) 0.0267(3) 0.0221(2) -0.0004(2) -0.0010(2) -0.0003(3)
O1 0.0348(18) 0.0373(19) 0.0340(15) 0.0094(14) -0.0054(13) -0.0091(14)
O2 0.0339(19) 0.050(2) 0.0309(16) -0.0093(16) -0.0010(14) 0.0018(15)
O3 0.0409(18) 0.0273(15) 0.0233(13) -0.0036(12) 0.0009(12) -0.0044(13)
O4 0.063(2) 0.0382(18) 0.0321(15) 0.0133(14) 0.0006(14) 0.0098(16)
O5 0.046(2) 0.0301(16) 0.0235(13) -0.0006(12) -0.0007(12) 0.0060(14)
O6 0.0484(16) 0.0345(16) 0.0281(13) -0.0076(12) 0.0003(15) -0.0021(17)
N1 0.0331(18) 0.0306(18) 0.0290(17) -0.0001(14) -0.0009(15) -0.0014(17)
N2 0.0281(17) 0.0290(19) 0.0258(14) 0.0007(13) 0.0002(13) -0.0003(16)
N3 0.0316(16) 0.030(2) 0.0248(14) 0.0014(13) 0.0008(14) 0.0008(18)
C1 0.034(2) 0.033(2) 0.036(2) -0.0096(18) 0.0036(19) -0.002(2)
C2 0.052(3) 0.038(3) 0.037(2) -0.013(2) 0.000(2) 0.010(2)
C3 0.058(3) 0.023(2) 0.053(3) -0.002(2) -0.001(2) 0.005(2)
C4 0.062(4) 0.031(3) 0.045(2) 0.004(2) 0.002(2) 0.011(2)
C5 0.035(3) 0.031(2) 0.038(2) -0.0003(19) -0.0030(19) 0.002(2)
C6 0.052(3) 0.029(2) 0.040(2) -0.0074(18) -0.002(2) -0.008(2)
C7 0.038(3) 0.038(2) 0.0227(18) 0.0051(17) 0.0038(17) 0.0006(19)
C8 0.0272(19) 0.036(2) 0.0271(18) -0.001(2) 0.0017(15) -0.004(2)
C9 0.053(3) 0.037(3) 0.032(2) 0.008(2) -0.002(2) -0.004(2)
C10 0.034(2) 0.032(3) 0.026(2) 0.0008(18) -0.0068(18) -0.006(2)
C11 0.036(2) 0.031(2) 0.037(2) -0.0017(19) -0.0091(19) 0.011(2)
C12 0.043(3) 0.039(3) 0.052(3) -0.002(2) -0.008(2) 0.006(2)
C13 0.058(4) 0.042(3) 0.083(4) -0.016(3) -0.011(3) 0.012(3)
C14 0.052(4) 0.070(4) 0.069(4) -0.027(3) 0.000(3) 0.024(3)
C15 0.041(3) 0.070(4) 0.045(3) -0.011(3) 0.000(2) 0.021(3)
C16 0.036(2) 0.040(3) 0.042(2) -0.002(2) -0.012(2) 0.013(2)
C17 0.048(3) 0.031(2) 0.032(2) 0.0069(19) -0.003(2) 0.006(2)
C18 0.037(2) 0.032(2) 0.0229(18) -0.0030(17) 0.0019(17) -0.0034(18)
C19 0.033(2) 0.037(3) 0.0209(19) -0.0014(17) 0.0054(16) -0.0014(19)
C20 0.058(3) 0.041(3) 0.031(2) -0.003(2) 0.008(2) -0.003(2)
C21 0.035(2) 0.027(2) 0.029(2) 0.0005(18) 0.0000(18) 0.0025(18)
C22 0.037(2) 0.029(2) 0.036(2) 0.0032(19) -0.014(2) -0.005(2)
C23 0.053(3) 0.036(3) 0.038(2) 0.000(2) -0.016(2) -0.008(2)
C24 0.059(3) 0.033(2) 0.056(3) 0.001(2) -0.019(3) -0.003(3)
C25 0.052(3) 0.044(3) 0.055(3) 0.021(3) -0.019(3) -0.016(2)
C26 0.047(3) 0.047(3) 0.036(2) 0.010(2) -0.006(2) -0.012(2)
C27 0.033(3) 0.038(3) 0.036(2) 0.0004(19) -0.0084(18) -0.006(2)
O15 0.109(3) 0.051(2) 0.0383(17) 0.0002(16) 0.0109(19) -0.032(2)
C28 0.124(5) 0.052(3) 0.042(3) 0.002(2) -0.004(3) -0.001(4)
C29 0.131(6) 0.060(4) 0.048(3) -0.003(3) 0.002(4) -0.006(4)
C30 0.105(5) 0.053(3) 0.052(3) 0.012(3) 0.001(4) -0.006(4)
C31 0.076(4) 0.053(3) 0.036(3) 0.002(2) 0.003(2) -0.010(3)
Cl2 0.0389(6) 0.0507(8) 0.0404(6) 0.0070(5) -0.0005(5) -0.0001(5)
O11 0.062(4) 0.106(6) 0.034(2) 0.015(3) -0.007(2) -0.027(3)
O12 0.052(3) 0.060(4) 0.085(5) 0.027(3) -0.011(3) -0.023(3)
O13 0.0381(17) 0.114(3) 0.0451(17) 0.020(2) -0.0106(15) -0.017(2)
O14 0.094(5) 0.086(7) 0.124(7) -0.052(6) 0.006(5) 0.033(5)
O16 0.122(19) 0.083(17) 0.047(12) -0.031(13) -0.051(13) 0.051(15)
O17 0.045(9) 0.14(2) 0.061(10) 0.022(12) 0.015(7) -0.029(12)
O18 0.12(2) 0.033(10) 0.23(3) 0.051(15) -0.06(2) -0.023(12)
Cl1 0.0428(6) 0.0602(7) 0.0376(5) 0.0057(6) 0.0051(5) 0.0139(7)
O7 0.0419(19) 0.094(3) 0.088(3) 0.009(2) 0.022(2) 0.021(2)
O8 0.063(3) 0.143(6) 0.372(12) 0.178(7) 0.054(5) 0.018(4)
O9 0.047(2) 0.064(2) 0.0517(18) 0.0207(17) -0.0042(16) 0.0082(18)
O10 0.261(8) 0.280(10) 0.089(3) -0.107(5) -0.107(5) 0.201(8)

loop_
_atom_site_label
_atom_site_type_symbol
_atom_site_thermal_displace_type
_atom_site_fract_x
_atom_site_fract_y
_atom_site_fract_z
_atom_site_occupancy
_atom_site_U_iso_or_equiv
_atom_site_calc_flag
_atom_site_refinement_flags
Fe4 Fe Uani 0.35604(7) 0.05817(4) 0.63331(2) 1.000 0.0262(2) . .
O1 O Uani 0.6085(4) 0.0757(2) 0.64031(10) 1.000 0.0354(10) . .
O2 O Uani 0.0974(4) 0.0693(3) 0.62848(12) 1.000 0.0383(11) . .
O3 O Uani 0.3125(3) 0.10007(19) 0.70569(8) 1.000 0.0305(9) . .
O4 O Uani 0.4077(4) -0.2090(2) 0.71431(9) 1.000 0.0444(10) . .
O5 O Uani 0.4003(3) 0.1469(2) 0.57016(8) 1.000 0.0332(10) . .
O6 O Uani 0.3593(4) -0.15218(19) 0.52378(8) 1.000 0.0370(9) . .
N1 N Uani 0.3389(4) 0.2233(2) 0.64397(9) 1.000 0.0309(10) . .
N2 N Uani 0.3779(4) -0.0739(2) 0.67556(9) 1.000 0.0276(10) . .
N3 N Uani 0.3558(5) -0.0420(2) 0.57691(9) 1.000 0.0288(10) . .
C1 C Uani 0.3372(5) 0.2603(3) 0.68433(12) 1.000 0.0343(12) . .
C2 C Uani 0.3230(6) 0.3574(3) 0.69143(14) 1.000 0.0423(16) . .
C3 C Uani 0.3153(6) 0.4186(3) 0.65678(15) 1.000 0.0447(16) . .
C4 C Uani 0.3183(6) 0.3809(3) 0.61470(15) 1.000 0.0460(18) . .
C5 C Uani 0.3281(5) 0.2824(3) 0.61021(13) 1.000 0.0347(14) . .
C6 C Uani 0.3489(7) 0.1919(3) 0.72118(13) 1.000 0.0403(14) . .
C7 C Uani 0.3227(5) 0.0271(3) 0.73741(12) 1.000 0.0329(13) . .
C8 C Uani 0.2731(5) -0.0616(3) 0.71432(11) 1.000 0.0301(11) . .
C9 C Uani 0.2957(6) -0.1540(3) 0.73974(14) 1.000 0.0407(16) . .
C10 C Uani 0.4431(5) -0.1565(3) 0.67838(12) 1.000 0.0307(14) . .
C11 C Uani 0.5436(5) -0.2076(3) 0.64663(13) 1.000 0.0347(12) . .
C12 C Uani 0.5317(6) -0.3070(3) 0.64488(16) 1.000 0.0447(17) . .
C13 C Uani 0.6036(7) -0.3565(4) 0.6113(2) 1.000 0.061(2) . .
C14 C Uani 0.6917(7) -0.3070(5) 0.58002(19) 1.000 0.064(2) . .
C15 C Uani 0.7120(6) -0.2096(4) 0.58262(16) 1.000 0.0520(19) . .
C16 C Uani 0.6370(6) -0.1596(3) 0.61640(13) 1.000 0.0393(14) . .
C17 C Uani 0.3255(6) 0.2375(3) 0.56585(13) 1.000 0.0370(14) . .
C18 C Uani 0.4111(5) 0.0940(3) 0.53037(12) 1.000 0.0306(11) . .
C19 C Uani 0.4670(5) -0.0026(3) 0.54352(11) 1.000 0.0303(14) . .
C20 C Uani 0.4628(6) -0.0773(3) 0.50727(13) 1.000 0.0433(16) . .
C21 C Uani 0.3056(5) -0.1238(3) 0.56312(13) 1.000 0.0303(12) . .
C22 C Uani 0.2076(6) -0.1954(3) 0.58606(14) 1.000 0.0340(12) . .
C23 C Uani 0.2191(6) -0.2897(3) 0.57371(14) 1.000 0.0423(16) . .
C24 C Uani 0.1424(7) -0.3597(3) 0.59833(15) 1.000 0.0493(16) . .
C25 C Uani 0.0529(6) -0.3347(4) 0.63467(17) 1.000 0.0503(17) . .
C26 C Uani 0.0363(6) -0.2410(3) 0.64619(14) 1.000 0.0433(16) . .
C27 C Uani 0.1115(5) -0.1706(3) 0.62160(13) 1.000 0.0357(16) . .
O15 O Uani 0.7899(5) 0.2280(3) 0.61463(10) 1.000 0.0661(13) . .
C28 C Uani 0.8512(10) 0.2852(4) 0.64921(16) 1.000 0.073(2) . .
C29 C Uani 0.8234(10) 0.3829(4) 0.63753(18) 1.000 0.080(3) . .
C30 C Uani 0.8399(10) 0.3832(4) 0.58884(17) 1.000 0.070(2) . .
C31 C Uani 0.7910(8) 0.2832(4) 0.57621(15) 1.000 0.0550(19) . .
Cl2 Cl Uani -0.06681(14) 0.03246(9) 0.51073(4) 1.000 0.0433(4) . .
O11 O Uani -0.0980(6) 0.0183(6) 0.55675(14) 0.746(12) 0.067(2) . .
O12 O Uani 0.0138(6) 0.1245(4) 0.5082(2) 0.746(12) 0.066(2) . .
O13 O Uani -0.2181(4) 0.0404(3) 0.48893(10) 1.000 0.0657(13) . .
O14 O Uani 0.0346(10) -0.0355(6) 0.4951(3) 0.746(12) 0.101(4) . .
O16 O Uani -0.028(3) 0.0913(15) 0.5433(5) 0.254(12) 0.084(9) . .
O17 O Uani 0.0515(19) 0.040(2) 0.4762(5) 0.254(12) 0.082(8) . .
O18 O Uani -0.069(3) -0.0671(13) 0.5186(11) 0.254(12) 0.128(12) . .
Cl1 Cl Uani 0.86393(15) 0.06050(10) 0.74091(3) 1.000 0.0469(3) . .
O7 O Uani 0.7176(4) 0.0898(3) 0.75965(14) 1.000 0.0746(15) . .
O8 O Uani 0.9547(6) 0.1408(5) 0.7321(3) 1.000 0.193(5) . .
O9 O Uani 0.9513(4) -0.0019(3) 0.76807(11) 1.000 0.0542(11) . .
O10 O Uani 0.8327(11) 0.0137(6) 0.70228(18) 1.000 0.210(4) . .
H1O H Uiso 0.677(5) 0.041(3) 0.6618(14) 1.000 0.040(12) . .
H1P H Uiso 0.664(6) 0.109(4) 0.6268(16) 1.000 0.046(16) . .
H2 H Uiso 0.31860 0.38160 0.72020 1.000 0.0510 calc R
H2O H Uiso 0.045(6) 0.054(4) 0.6057(17) 1.000 0.055(15) . .
H2P H Uiso 0.052(5) 0.082(3) 0.6493(15) 1.000 0.027(13) . .
H3 H Uiso 0.30800 0.48560 0.66120 1.000 0.0530 calc R
H4 H Uiso 0.31380 0.42140 0.59000 1.000 0.0550 calc R
H6A H Uiso 0.45960 0.19300 0.73350 1.000 0.0480 calc R
H6B H Uiso 0.27170 0.21010 0.74430 1.000 0.0480 calc R
H7A H Uiso 0.24910 0.04050 0.76200 1.000 0.0400 calc R
H7B H Uiso 0.43470 0.02130 0.74860 1.000 0.0400 calc R
H8 H Uiso 0.15760 -0.05580 0.70490 1.000 0.0360 calc R
H9A H Uiso 0.34040 -0.14090 0.76900 1.000 0.0490 calc R
H9B H Uiso 0.19150 -0.18820 0.74290 1.000 0.0490 calc R
H12 H Uiso 0.47400 -0.34050 0.66680 1.000 0.0540 calc R
H13 H Uiso 0.59300 -0.42390 0.60950 1.000 0.0730 calc R
H14 H Uiso 0.73860 -0.34100 0.55650 1.000 0.0760 calc R
H15 H Uiso 0.77610 -0.17680 0.56180 1.000 0.0630 calc R
H16 H Uiso 0.65020 -0.09240 0.61860 1.000 0.0470 calc R
H17A H Uiso 0.21270 0.23020 0.55550 1.000 0.0450 calc R
H17B H Uiso 0.38570 0.27750 0.54480 1.000 0.0450 calc R
H18A H Uiso 0.48950 0.12410 0.51030 1.000 0.0360 calc R
H18B H Uiso 0.30430 0.09050 0.51590 1.000 0.0360 calc R
H19 H Uiso 0.57900 0.00170 0.55570 1.000 0.0360 calc R
H20A H Uiso 0.41770 -0.04980 0.48020 1.000 0.0520 calc R
H20B H Uiso 0.57280 -0.10200 0.50120 1.000 0.0520 calc R
H23 H Uiso 0.27900 -0.30680 0.54860 1.000 0.0510 calc R
H24 H Uiso 0.15130 -0.42490 0.59020 1.000 0.0590 calc R
H25 H Uiso 0.00290 -0.38300 0.65170 1.000 0.0600 calc R
H26 H Uiso -0.02640 -0.22410 0.67090 1.000 0.0520 calc R
H27 H Uiso 0.09750 -0.10530 0.62900 1.000 0.0430 calc R
H28A H Uiso 0.96840 0.27340 0.65320 1.000 0.0870 calc R
H28B H Uiso 0.79460 0.26980 0.67670 1.000 0.0870 calc R
H29A H Uiso 0.90470 0.42540 0.65110 1.000 0.0960 calc R
H29B H Uiso 0.71390 0.40380 0.64650 1.000 0.0960 calc R
H30A H Uiso 0.95280 0.39680 0.58000 1.000 0.0840 calc R
H30B H Uiso 0.76720 0.43120 0.57550 1.000 0.0840 calc R
H31A H Uiso 0.68220 0.28350 0.56280 1.000 0.0660 calc R
H31B H Uiso 0.86900 0.25640 0.55510 1.000 0.0660 calc R

loop_
_atom_type_symbol
_atom_type_description
_atom_type_scat_dispersion_real
_atom_type_scat_dispersion_imag
_atom_type_scat_source
O O 0.0106 0.0060 'International Tables Vol C Tables 4.2.6.8 and 6.1.1.4'
N N 0.0061 0.0033 'International Tables Vol C Tables 4.2.6.8 and 6.1.1.4'
Fe Fe 0.3463 0.8444 'International Tables Vol C Tables 4.2.6.8 and 6.1.1.4'
Cl Cl 0.1484 0.1585 'International Tables Vol C Tables 4.2.6.8 and 6.1.1.4'
H H 0.0000 0.0000 'International Tables Vol C Tables 4.2.6.8 and 6.1.1.4'
C C 0.0033 0.0016 'International Tables Vol C Tables 4.2.6.8 and 6.1.1.4'

loop_
_exptl_crystal_face_index_h_
_exptl_crystal_face_index_k
_exptl_crystal_face_index_l
_exptl_crystal_face_perp_dist
2 0 1 0.1750
-2 0 1 0.1700
0 -1 -1 0.0220
0 1 1 0.0480
0 -1 3 0.0350
0 1 -3 0.0270
-1 -5 -6 0.0340

loop_
_geom_angle_atom_site_label_1
_geom_angle_atom_site_label_2
_geom_angle_atom_site_label_3
_geom_angle
_geom_angle_site_symmetry_1
_geom_angle_site_symmetry_2
_geom_angle_site_symmetry_3
_geom_angle_publ_flag
O1 Fe4 O2 168.99(14) . . . yes
O1 Fe4 O3 91.46(10) . . . yes
O1 Fe4 O5 82.45(10) . . . yes
O1 Fe4 N1 86.02(11) . . . yes
O1 Fe4 N2 87.57(12) . . . yes
O1 Fe4 N3 98.82(14) . . . yes
O2 Fe4 O3 83.94(12) . . . yes
O2 Fe4 O5 93.41(12) . . . yes
O2 Fe4 N1 82.98(14) . . . yes
O2 Fe4 N2 100.26(14) . . . yes
O2 Fe4 N3 89.48(15) . . . yes
O3 Fe4 O5 133.29(10) . . . yes
O3 Fe4 N1 66.92(10) . . . yes
O3 Fe4 N2 70.68(10) . . . yes
O3 Fe4 N3 154.32(10) . . . yes
O5 Fe4 N1 66.47(10) . . . yes
O5 Fe4 N2 153.96(10) . . . yes
O5 Fe4 N3 71.75(10) . . . yes
N1 Fe4 N2 136.89(10) . . . yes
N1 Fe4 N3 136.89(10) . . . yes
N2 Fe4 N3 86.22(10) . . . yes
O13 Cl2 O14 115.5(4) . . . yes
O13 Cl2 O16 121.1(10) . . . yes
O13 Cl2 O17 103.9(6) . . . yes
O13 Cl2 O18 98.4(11) . . . yes
O16 Cl2 O17 110.1(13) . . . yes
O16 Cl2 O18 118.8(16) . . . yes
O17 Cl2 O18 101.9(16) . . . yes
O12 Cl2 O13 107.9(3) . . . yes
O12 Cl2 O14 108.7(4) . . . yes
O11 Cl2 O13 108.3(2) . . . yes
O11 Cl2 O14 111.1(5) . . . yes
O11 Cl2 O12 104.7(4) . . . yes
O7 Cl1 O10 109.4(4) . . . yes
O8 Cl1 O9 110.1(3) . . . yes
O7 Cl1 O8 108.2(3) . . . yes
O7 Cl1 O9 112.3(2) . . . yes
O8 Cl1 O10 108.6(5) . . . yes
O9 Cl1 O10 108.2(4) . . . yes
C6 O3 C7 114.4(3) . . . yes
Fe4 O3 C6 121.5(2) . . . yes
Fe4 O3 C7 117.9(2) . . . yes
C9 O4 C10 107.0(3) . . . yes
Fe4 O5 C18 116.5(2) . . . yes
C17 O5 C18 114.2(3) . . . yes
Fe4 O5 C17 119.1(2) . . . yes
C20 O6 C21 107.3(3) . . . yes
H1O O1 H1P 108(4) . . . no
Fe4 O1 H1P 127(4) . . . no
Fe4 O1 H1O 125(2) . . . no
H2O O2 H2P 120(5) . . . no
Fe4 O2 H2P 117(3) . . . no
Fe4 O2 H2O 123(4) . . . no
C28 O15 C31 108.4(4) . . . yes
Fe4 N1 C5 120.6(2) . . . yes
Fe4 N1 C1 120.7(2) . . . yes
C1 N1 C5 118.7(3) . . . yes
Fe4 N2 C10 144.1(3) . . . yes
C8 N2 C10 107.2(3) . . . yes
Fe4 N2 C8 108.7(2) . . . yes
Fe4 N3 C19 107.7(2) . . . yes
Fe4 N3 C21 144.5(3) . . . yes
C19 N3 C21 107.5(3) . . . yes
N1 C1 C2 121.7(4) . . . yes
C2 C1 C6 121.2(4) . . . no
N1 C1 C6 117.1(4) . . . yes
C1 C2 C3 119.7(4) . . . no
C2 C3 C4 119.0(4) . . . no
C3 C4 C5 117.9(4) . . . no
N1 C5 C4 122.9(4) . . . yes
N1 C5 C17 116.8(4) . . . yes
C4 C5 C17 120.3(4) . . . no
O3 C6 C1 108.4(3) . . . yes
O3 C7 C8 104.8(3) . . . yes
N2 C8 C7 108.7(3) . . . yes
N2 C8 C9 104.1(3) . . . yes
C7 C8 C9 115.4(3) . . . no
O4 C9 C8 104.7(3) . . . yes
O4 C10 C11 113.6(3) . . . yes
N2 C10 C11 129.3(4) . . . yes
O4 C10 N2 117.0(3) . . . yes
C10 C11 C12 118.1(4) . . . no
C10 C11 C16 121.8(4) . . . no
C12 C11 C16 119.8(4) . . . no
C11 C12 C13 120.0(4) . . . no
C12 C13 C14 119.6(5) . . . no
C13 C14 C15 121.1(5) . . . no
C14 C15 C16 119.0(5) . . . no
C11 C16 C15 120.3(4) . . . no
O5 C17 C5 106.4(3) . . . yes
O5 C18 C19 104.9(3) . . . yes
N3 C19 C20 103.7(3) . . . yes
C18 C19 C20 114.6(3) . . . no
N3 C19 C18 109.5(3) . . . yes
O6 C20 C19 104.6(3) . . . yes
O6 C21 N3 116.8(4) . . . yes
O6 C21 C22 114.3(4) . . . yes
N3 C21 C22 128.7(4) . . . yes
C23 C22 C27 119.6(4) . . . no
C21 C22 C27 121.4(4) . . . no
C21 C22 C23 118.9(4) . . . no
C22 C23 C24 119.6(4) . . . no
C23 C24 C25 120.3(4) . . . no
C24 C25 C26 120.4(5) . . . no
C25 C26 C27 119.7(4) . . . no
C22 C27 C26 120.3(4) . . . no
C1 C2 H2 120.14 . . . no
C3 C2 H2 120.12 . . . no
C2 C3 H3 120.61 . . . no
C4 C3 H3 120.42 . . . no
C3 C4 H4 121.05 . . . no
C5 C4 H4 121.05 . . . no
O3 C6 H6A 110.01 . . . no
O3 C6 H6B 110.02 . . . no
C1 C6 H6B 109.94 . . . no
H6A C6 H6B 108.41 . . . no
C1 C6 H6A 110.01 . . . no
C8 C7 H7A 110.77 . . . no
O3 C7 H7A 110.77 . . . no
C8 C7 H7B 110.78 . . . no
O3 C7 H7B 110.77 . . . no
H7A C7 H7B 108.88 . . . no
N2 C8 H8 109.43 . . . no
C7 C8 H8 109.47 . . . no
C9 C8 H8 109.55 . . . no
O4 C9 H9B 110.77 . . . no
C8 C9 H9A 110.83 . . . no
C8 C9 H9B 110.77 . . . no
H9A C9 H9B 108.92 . . . no
O4 C9 H9A 110.79 . . . no
C13 C12 H12 120.04 . . . no
C11 C12 H12 120.00 . . . no
C12 C13 H13 120.23 . . . no
C14 C13 H13 120.18 . . . no
C13 C14 H14 119.45 . . . no
C15 C14 H14 119.44 . . . no
C16 C15 H15 120.46 . . . no
C14 C15 H15 120.51 . . . no
C11 C16 H16 119.83 . . . no
C15 C16 H16 119.88 . . . no
O5 C17 H17B 110.39 . . . no
O5 C17 H17A 110.37 . . . no
H17A C17 H17B 108.68 . . . no
C5 C17 H17A 110.42 . . . no
C5 C17 H17B 110.54 . . . no
H18A C18 H18B 108.88 . . . no
C19 C18 H18A 110.76 . . . no
C19 C18 H18B 110.78 . . . no
O5 C18 H18A 110.75 . . . no
O5 C18 H18B 110.77 . . . no
C18 C19 H19 109.57 . . . no
C20 C19 H19 109.61 . . . no
N3 C19 H19 109.58 . . . no
O6 C20 H20A 110.81 . . . no
H20A C20 H20B 108.79 . . . no
C19 C20 H20A 110.89 . . . no
C19 C20 H20B 110.83 . . . no
O6 C20 H20B 110.86 . . . no
C22 C23 H23 120.19 . . . no
C24 C23 H23 120.25 . . . no
C25 C24 H24 119.80 . . . no
C23 C24 H24 119.88 . . . no
C26 C25 H25 119.77 . . . no
C24 C25 H25 119.85 . . . no
C27 C26 H26 120.22 . . . no
C25 C26 H26 120.12 . . . no
C22 C27 H27 119.80 . . . no
C26 C27 H27 119.86 . . . no
O15 C28 C29 107.0(5) . . . yes
C28 C29 C30 103.8(5) . . . no
C29 C30 C31 103.3(4) . . . no
O15 C31 C30 107.1(4) . . . yes
O15 C28 H28A 110.27 . . . no
C29 C28 H28B 110.27 . . . no
O15 C28 H28B 110.38 . . . no
C29 C28 H28A 110.32 . . . no
H28A C28 H28B 108.62 . . . no
C30 C29 H29B 111.08 . . . no
H29A C29 H29B 108.94 . . . no
C30 C29 H29A 110.93 . . . no
C28 C29 H29A 111.05 . . . no
C28 C29 H29B 111.01 . . . no
C29 C30 H30A 111.08 . . . no
C29 C30 H30B 111.10 . . . no
C31 C30 H30A 111.10 . . . no
C31 C30 H30B 111.13 . . . no
H30A C30 H30B 109.07 . . . no
O15 C31 H31B 110.29 . . . no
H31A C31 H31B 108.62 . . . no
C30 C31 H31A 110.31 . . . no
C30 C31 H31B 110.31 . . . no
O15 C31 H31A 110.24 . . . no

loop_
_geom_bond_atom_site_label_1
_geom_bond_atom_site_label_2
_geom_bond_distance
_geom_bond_site_symmetry_1
_geom_bond_site_symmetry_2
_geom_bond_publ_flag
Fe4 O1 2.111(3) . . yes
Fe4 O2 2.148(3) . . yes
Fe4 O3 2.332(3) . . yes
Fe4 O5 2.336(3) . . yes
Fe4 N1 2.339(3) . . yes
Fe4 N2 2.268(3) . . yes
Fe4 N3 2.232(3) . . yes
Cl2 O14 1.356(9) . . yes
Cl2 O16 1.337(19) . . yes
Cl2 O17 1.448(16) . . yes
Cl2 O18 1.415(19) . . yes
Cl2 O11 1.454(5) . . yes
Cl2 O12 1.453(6) . . yes
Cl2 O13 1.423(3) . . yes
Cl1 O10 1.382(7) . . yes
Cl1 O7 1.401(4) . . yes
Cl1 O8 1.378(7) . . yes
Cl1 O9 1.408(4) . . yes
O3 C7 1.416(5) . . yes
O3 C6 1.404(5) . . yes
O4 C9 1.436(5) . . yes
O4 C10 1.360(5) . . yes
O5 C17 1.417(5) . . yes
O5 C18 1.434(5) . . yes
O6 C21 1.350(5) . . yes
O6 C20 1.445(5) . . yes
O1 H1P 0.78(5) . . no
O1 H1O 1.00(4) . . no
O2 H2P 0.76(5) . . no
O2 H2O 0.85(5) . . no
O15 C31 1.413(6) . . yes
O15 C28 1.425(7) . . yes
N1 C1 1.346(5) . . yes
N1 C5 1.332(5) . . yes
N2 C8 1.484(5) . . yes
N2 C10 1.279(5) . . yes
N3 C19 1.485(5) . . yes
N3 C21 1.290(5) . . yes
C1 C2 1.382(6) . . no
C1 C6 1.488(6) . . no
C2 C3 1.370(6) . . no
C3 C4 1.399(6) . . no
C4 C5 1.388(6) . . no
C5 C17 1.504(6) . . no
C7 C8 1.488(6) . . no
C8 C9 1.523(6) . . no
C10 C11 1.469(6) . . no
C11 C16 1.383(6) . . no
C11 C12 1.396(6) . . no
C12 C13 1.379(8) . . no
C13 C14 1.392(9) . . no
C14 C15 1.376(9) . . no
C15 C16 1.398(7) . . no
C18 C19 1.485(6) . . no
C19 C20 1.530(6) . . no
C21 C22 1.469(6) . . no
C22 C27 1.396(6) . . no
C22 C23 1.377(6) . . no
C23 C24 1.392(6) . . no
C24 C25 1.386(7) . . no
C25 C26 1.366(7) . . no
C26 C27 1.389(6) . . no
C2 H2 0.9491 . . no
C3 H3 0.9498 . . no
C4 H4 0.9494 . . no
C6 H6B 0.9892 . . no
C6 H6A 0.9902 . . no
C7 H7A 0.9890 . . no
C7 H7B 0.9907 . . no
C8 H8 1.0006 . . no
C9 H9A 0.9908 . . no
C9 H9B 0.9899 . . no
C12 H12 0.9501 . . no
C13 H13 0.9493 . . no
C14 H14 0.9493 . . no
C15 H15 0.9499 . . no
C16 H16 0.9495 . . no
C17 H17A 0.9902 . . no
C17 H17B 0.9905 . . no
C18 H18B 0.9897 . . no
C18 H18A 0.9894 . . no
C19 H19 1.0002 . . no
C20 H20A 0.9908 . . no
C20 H20B 0.9901 . . no
C23 H23 0.9487 . . no
C24 H24 0.9494 . . no
C25 H25 0.9502 . . no
C26 H26 0.9503 . . no
C27 H27 0.9493 . . no
C28 C29 1.433(8) . . no
C29 C30 1.505(8) . . no
C30 C31 1.508(8) . . no
C28 H28A 0.9899 . . no
C28 H28B 0.9907 . . no
C29 H29B 0.9901 . . no
C29 H29A 0.9898 . . no
C30 H30B 0.9905 . . no
C30 H30A 0.9901 . . no
C31 H31A 0.9892 . . no
C31 H31B 0.9892 . . no

loop_
_geom_contact_atom_site_label_1
_geom_contact_atom_site_label_2
_geom_contact_distance
_geom_contact_site_symmetry_1
_geom_contact_site_symmetry_2
_geom_contact_publ_flag
Fe4 C16 3.867(5) . . no
Fe4 C27 3.804(4) . . no
Fe4 H16 3.2488 . . no
Fe4 H27 3.1333 . . no
Cl1 H8 3.1252 . 1_655 no
Cl1 H1O 2.90(4) . . no
Cl2 H2O 3.08(5) . . no
O1 O10 2.797(8) . . no
O1 C16 3.384(5) . . no
O1 O15 2.724(5) . . no
O2 C27 3.367(6) . . no
O2 O11 2.827(6) . . no
O2 O16 2.837(17) . . no
O3 O8 3.118(6) . 1_455 no
O4 O7 3.106(5) . 4_646 no
O4 C6 3.149(6) . 4_646 no
O7 O4 3.106(5) . 4_656 no
O8 O3 3.118(6) . 1_655 no
O8 C28 3.366(10) . . no
O8 C6 3.351(8) . 1_655 no
O9 C2 3.251(6) . 4_646 no
O9 C8 3.241(5) . 1_655 no
O9 C7 3.236(5) . 1_655 no
O9 C3 3.383(6) . 4_646 no
O10 O1 2.797(8) . . no
O11 O2 2.827(6) . . no
O12 C18 3.380(6) . . no
O12 C17 3.369(7) . 3_456 no
O13 C20 3.160(6) . 1_455 no
O13 C4 3.389(6) . 3_456 no
O13 C19 3.155(5) . 1_455 no
O13 C18 3.402(5) . 1_455 no
O14 C21 3.306(10) . . no
O15 O1 2.724(5) . . no
O16 O2 2.837(17) . . no
O16 C31 3.24(2) . 1_455 no
O17 C30 3.293(19) . 3_456 no
O18 C15 3.34(3) . 1_455 no
O1 H19 2.8142 . . no
O1 H16 2.4707 . . no
O2 H27 2.4445 . . no
O4 H6A 2.3805 . 4_646 no
O4 H12 2.4144 . . no
O6 H23 2.3896 . . no
O6 H14 2.6671 . 3_446 no
O7 H6A 2.6980 . . no
O7 H3 2.8482 . 4_646 no
O7 H7B 2.5491 . . no
O8 H9B 2.7898 . 4_656 no
O8 H6B 2.8180 . 1_655 no
O8 H2P 2.80(5) . 1_655 no
O8 H28B 2.8144 . . no
O9 H8 2.6939 . 1_655 no
O9 H7A 2.5378 . 1_655 no
O9 H2 2.7862 . 4_646 no
O10 H8 2.8563 . 1_655 no
O10 H1O 1.83(4) . . no
O10 H2P 2.62(4) . 1_655 no
O11 H2O 1.98(5) . . no
O11 H19 2.6788 . 1_455 no
O12 H17B 2.3802 . 3_456 no
O12 H18B 2.4582 . . no
O12 H31A 2.8937 . 3_456 no
O12 H17A 2.6479 . . no
O12 H31B 2.6318 . 1_455 no
O13 H20B 2.6649 . 1_455 no
O13 H19 2.7074 . 1_455 no
O13 H4 2.5023 . 3_456 no
O13 H18A 2.7644 . 1_455 no
O13 H17B 2.8834 . 3_456 no
O14 H14 2.8904 . 3_446 no
O14 H18B 2.9132 . . no
O15 H1P 2.00(5) . . no
O16 H31B 2.4898 . 1_455 no
O16 H2O 2.08(6) . . no
O16 H18B 2.8721 . . no
O16 H17A 2.8066 . . no
O17 H4 2.8815 . 3_456 no
O17 H30B 2.4233 . 3_456 no
O17 H18B 2.5211 . . no
O18 H15 2.4012 . 1_455 no
N2 C27 3.072(5) . . no
N3 C16 3.096(6) . . no
N2 H27 2.7595 . . no
N2 H16 2.8642 . . no
N3 H16 2.8392 . . no
N3 H27 2.8128 . . no
C2 O9 3.251(6) . 4_656 no
C3 O9 3.383(6) . 4_656 no
C4 O13 3.389(6) . 3_556 no
C6 O8 3.351(8) . 1_455 no
C6 O4 3.149(6) . 4_656 no
C7 O9 3.236(5) . 1_455 no
C8 C27 3.502(5) . . no
C8 O9 3.241(5) . 1_455 no
C10 C27 3.256(6) . . no
C10 C22 3.487(6) . . no
C11 C22 3.349(6) . . no
C11 C21 3.443(6) . . no
C12 C23 3.396(7) . . no
C12 C24 3.598(7) . . no
C12 C22 3.590(7) . . no
C13 C23 3.508(8) . . no
C14 C25 3.448(8) . 1_655 no
C15 O18 3.34(3) . 1_655 no
C15 C26 3.347(7) . 1_655 no
C15 C27 3.554(6) . 1_655 no
C16 N3 3.096(6) . . no
C16 C21 3.231(6) . . no
C16 O1 3.384(5) . . no
C16 C19 3.441(6) . . no
C16 Fe4 3.867(5) . . no
C17 O12 3.369(7) . 3_556 no
C18 O12 3.380(6) . . no
C18 O13 3.402(5) . 1_655 no
C19 C16 3.441(6) . . no
C19 O13 3.155(5) . 1_655 no
C20 O13 3.160(6) . 1_655 no
C21 C16 3.231(6) . . no
C21 C11 3.443(6) . . no
C21 O14 3.306(10) . . no
C22 C11 3.349(6) . . no
C22 C10 3.487(6) . . no
C22 C12 3.590(7) . . no
C23 C12 3.396(7) . . no
C23 C13 3.508(8) . . no
C24 C12 3.598(7) . . no
C25 C14 3.448(8) . 1_455 no
C26 C15 3.347(7) . 1_455 no
C27 C8 3.502(5) . . no
C27 C10 3.256(6) . . no
C27 C15 3.554(6) . 1_455 no
C27 O2 3.367(6) . . no
C27 Fe4 3.804(4) . . no
C27 N2 3.072(5) . . no
C28 O8 3.366(10) . . no
C30 O17 3.293(19) . 3_556 no
C31 O16 3.24(2) . 1_655 no
C2 H9A 3.0361 . 4_656 no
C8 H27 3.0627 . . no
C9 H28B 2.8834 . 4_646 no
C9 H6A 3.0585 . 4_646 no
C16 H19 2.9702 . . no
C17 H31A 3.0179 . . no
C19 H16 3.0357 . . no
C20 H14 2.9316 . 3_446 no
C23 H20B 3.0133 . 3_446 no
C27 H8 3.0507 . . no
C28 H1P 2.99(5) . . no
C31 H1P 3.08(5) . . no
H1O H16 2.3036 . . no
H1O O10 1.83(4) . . no
H1O Cl1 2.90(4) . . no
H1P C31 3.08(5) . . no
H1P C28 2.99(5) . . no
H1P O15 2.00(5) . . no
H2 O9 2.7862 . 4_656 no
H2 H6B 2.5428 . . no
H2O Cl2 3.08(5) . . no
H2O H27 2.3826 . . no
H2O O16 2.08(6) . . no
H2O O11 1.98(5) . . no
H2P O8 2.80(5) . 1_455 no
H2P O10 2.62(4) . 1_455 no
H3 O7 2.8482 . 4_656 no
H4 H24 2.5363 . 1_565 no
H4 O17 2.8815 . 3_556 no
H4 H17B 2.5196 . . no
H4 O13 2.5023 . 3_556 no
H6A H7B 2.4570 . . no
H6A O7 2.6980 . . no
H6A O4 2.3805 . 4_656 no
H6A C9 3.0585 . 4_656 no
H6B O8 2.8180 . 1_455 no
H6B H2 2.5428 . . no
H6B H7A 2.4434 . . no
H7A O9 2.5378 . 1_455 no
H7A H6B 2.4434 . . no
H7B H6A 2.4570 . . no
H7B H9A 2.4816 . . no
H7B O7 2.5491 . . no
H8 O10 2.8563 . 1_455 no
H8 C27 3.0507 . . no
H8 H27 2.4876 . . no
H8 O9 2.6939 . 1_455 no
H8 Cl1 3.1252 . 1_455 no
H9A H7B 2.4816 . . no
H9A C2 3.0361 . 4_646 no
H9A H28B 2.3669 . 4_646 no
H9B O8 2.7898 . 4_646 no
H9B H28B 2.5470 . 4_646 no
H12 O4 2.4144 . . no
H14 C20 2.9316 . 3_546 no
H14 H20A 2.4091 . 3_546 no
H14 O6 2.6671 . 3_546 no
H14 O14 2.8904 . 3_546 no
H15 O18 2.4012 . 1_655 no
H16 N2 2.8642 . . no
H16 Fe4 3.2488 . . no
H16 H19 2.4150 . . no
H16 O1 2.4707 . . no
H16 N3 2.8392 . . no
H16 C19 3.0357 . . no
H16 H1O 2.3036 . . no
H17A H18B 2.4258 . . no
H17A O16 2.8066 . . no
H17A O12 2.6479 . . no
H17B H18A 2.5448 . . no
H17B H31A 2.5129 . . no
H17B O12 2.3802 . 3_556 no
H17B O13 2.8834 . 3_556 no
H17B H4 2.5196 . . no
H18A H17B 2.5448 . . no
H18A O13 2.7644 . 1_655 no
H18B O17 2.5211 . . no
H18B O14 2.9132 . . no
H18B O12 2.4582 . . no
H18B H17A 2.4258 . . no
H18B O16 2.8721 . . no
H18B H20A 2.4381 . . no
H19 O11 2.6788 . 1_655 no
H19 O13 2.7074 . 1_655 no
H19 O1 2.8142 . . no
H19 H16 2.4150 . . no
H19 C16 2.9702 . . no
H20A H14 2.4091 . 3_446 no
H20A H18B 2.4381 . . no
H20B O13 2.6649 . 1_655 no
H20B C23 3.0133 . 3_546 no
H23 O6 2.3896 . . no
H24 H4 2.5363 . 1_545 no
H27 N3 2.8128 . . no
H27 H2O 2.3826 . . no
H27 H8 2.4876 . . no
H27 C8 3.0627 . . no
H27 Fe4 3.1333 . . no
H27 O2 2.4445 . . no
H27 N2 2.7595 . . no
H28B H9B 2.5470 . 4_656 no
H28B O8 2.8144 . . no
H28B C9 2.8834 . 4_656 no
H28B H9A 2.3669 . 4_656 no
H30B O17 2.4233 . 3_556 no
H31A C17 3.0179 . . no
H31A O12 2.8937 . 3_556 no
H31A H17B 2.5129 . . no
H31B O16 2.4898 . 1_655 no
H31B O12 2.6318 . 1_655 no

loop_
_geom_hbond_atom_site_label_D
_geom_hbond_atom_site_label_H
_geom_hbond_atom_site_label_A
_geom_hbond_distance_DH
_geom_hbond_distance_HA
_geom_hbond_distance_DA
_geom_hbond_angle_DHA
_geom_hbond_site_symmetry_A
_geom_hbond_publ_flag
O1 H1O O10 1.00(4) 1.83(4) 2.797(8) 162(4) . yes
O1 H1P O15 0.78(5) 2.00(5) 2.724(5) 155(5) . yes
O2 H2O O11 0.85(5) 1.98(5) 2.827(6) 174(5) . yes
C4 H4 O13 0.9500 2.5000 3.389(6) 155.00 3_556 yes
C6 H6A O4 0.9900 2.3800 3.149(6) 134.00 4_656 yes
C7 H7A O9 0.9900 2.5400 3.236(5) 127.00 1_455 yes
C7 H7B O7 0.9900 2.5500 3.447(5) 151.00 . yes
C16 H16 O1 0.9500 2.4700 3.384(5) 161.00 . yes
C17 H17B O12 0.9900 2.3800 3.369(7) 176.00 3_556 yes
C18 H18B O12 0.9900 2.4600 3.380(6) 155.00 . yes
C23 H23 O6 0.9500 2.3900 2.722(5) 100.00 . yes
C27 H27 O2 0.9500 2.4400 3.367(6) 164.00 . yes

loop_
_geom_torsion_atom_site_label_1
_geom_torsion_atom_site_label_2
_geom_torsion_atom_site_label_3
_geom_torsion_atom_site_label_4
_geom_torsion
_geom_torsion_site_symmetry_1
_geom_torsion_site_symmetry_2
_geom_torsion_site_symmetry_3
_geom_torsion_site_symmetry_4
_geom_torsion_publ_flag
O1 Fe4 O3 C6 64.6(3) . . . . no
O2 Fe4 O3 C6 -105.4(3) . . . . no
O5 Fe4 O3 C6 -16.4(4) . . . . no
N1 Fe4 O3 C6 -20.5(3) . . . . no
N2 Fe4 O3 C6 151.5(3) . . . . no
N3 Fe4 O3 C6 178.6(4) . . . . no
O1 Fe4 O3 C7 -86.3(3) . . . . no
O2 Fe4 O3 C7 103.7(3) . . . . no
O5 Fe4 O3 C7 -167.3(2) . . . . no
N1 Fe4 O3 C7 -171.3(3) . . . . no
N2 Fe4 O3 C7 0.6(2) . . . . no
N3 Fe4 O3 C7 27.7(4) . . . . no
O1 Fe4 O5 C17 -117.5(3) . . . . no
O2 Fe4 O5 C17 52.3(3) . . . . no
O3 Fe4 O5 C17 -32.6(3) . . . . no
N1 Fe4 O5 C17 -28.6(3) . . . . no
N2 Fe4 O5 C17 174.2(3) . . . . no
N3 Fe4 O5 C17 140.6(3) . . . . no
O1 Fe4 O5 C18 99.4(2) . . . . no
O2 Fe4 O5 C18 -90.9(3) . . . . no
O3 Fe4 O5 C18 -175.8(2) . . . . no
N1 Fe4 O5 C18 -171.7(3) . . . . no
N2 Fe4 O5 C18 31.0(4) . . . . no
N3 Fe4 O5 C18 -2.6(2) . . . . no
O1 Fe4 N1 C1 -83.8(3) . . . . no
O2 Fe4 N1 C1 95.9(3) . . . . no
O3 Fe4 N1 C1 9.5(3) . . . . no
O5 Fe4 N1 C1 -167.2(3) . . . . no
N2 Fe4 N1 C1 -1.6(4) . . . . no
N3 Fe4 N1 C1 177.6(3) . . . . no
O1 Fe4 N1 C5 97.3(3) . . . . no
O2 Fe4 N1 C5 -83.0(3) . . . . no
O3 Fe4 N1 C5 -169.4(3) . . . . no
O5 Fe4 N1 C5 13.8(3) . . . . no
N2 Fe4 N1 C5 179.4(3) . . . . no
N3 Fe4 N1 C5 -1.4(4) . . . . no
O1 Fe4 N2 C8 121.5(2) . . . . no
O2 Fe4 N2 C8 -50.7(3) . . . . no
O3 Fe4 N2 C8 29.1(2) . . . . no
O5 Fe4 N2 C8 -171.3(2) . . . . no
N1 Fe4 N2 C8 39.9(3) . . . . no
N3 Fe4 N2 C8 -139.5(2) . . . . no
O1 Fe4 N2 C10 -61.1(5) . . . . no
O2 Fe4 N2 C10 126.7(5) . . . . no
O3 Fe4 N2 C10 -153.5(5) . . . . no
O5 Fe4 N2 C10 6.2(6) . . . . no
N1 Fe4 N2 C10 -142.6(4) . . . . no
N3 Fe4 N2 C10 37.9(5) . . . . no
O1 Fe4 N3 C19 -47.9(3) . . . . no
O2 Fe4 N3 C19 124.8(3) . . . . no
O3 Fe4 N3 C19 -160.4(2) . . . . no
O5 Fe4 N3 C19 31.0(2) . . . . no
N1 Fe4 N3 C19 45.7(3) . . . . no
N2 Fe4 N3 C19 -134.9(3) . . . . no
O1 Fe4 N3 C21 125.1(5) . . . . no
O2 Fe4 N3 C21 -62.2(5) . . . . no
O3 Fe4 N3 C21 12.6(7) . . . . no
O5 Fe4 N3 C21 -156.0(6) . . . . no
N1 Fe4 N3 C21 -141.3(5) . . . . no
N2 Fe4 N3 C21 38.1(5) . . . . no
C6 O3 C7 C8 177.7(4) . . . . no
C7 O3 C6 C1 178.6(3) . . . . no
Fe4 O3 C7 C8 -29.4(4) . . . . no
Fe4 O3 C6 C1 26.9(5) . . . . no
C10 O4 C9 C8 -1.1(4) . . . . no
C9 O4 C10 C11 -173.9(3) . . . . no
C9 O4 C10 N2 1.9(5) . . . . no
C17 O5 C18 C19 -171.0(3) . . . . no
Fe4 O5 C17 C5 37.1(4) . . . . no
C18 O5 C17 C5 -179.0(3) . . . . no
Fe4 O5 C18 C19 -26.1(4) . . . . no
C21 O6 C20 C19 2.1(4) . . . . no
C20 O6 C21 C22 -175.7(4) . . . . no
C20 O6 C21 N3 -0.6(5) . . . . no
C28 O15 C31 C30 -6.0(7) . . . . no
C31 O15 C28 C29 24.9(7) . . . . no
Fe4 N1 C5 C4 -179.7(3) . . . . no
Fe4 N1 C5 C17 0.7(5) . . . . no
C5 N1 C1 C6 179.8(4) . . . . no
Fe4 N1 C1 C6 0.8(5) . . . . no
C1 N1 C5 C17 -178.2(4) . . . . no
C1 N1 C5 C4 1.3(6) . . . . no
Fe4 N1 C1 C2 -178.3(3) . . . . no
C5 N1 C1 C2 0.6(6) . . . . no
Fe4 N2 C8 C9 179.4(2) . . . . no
C8 N2 C10 C11 173.2(4) . . . . no
Fe4 N2 C10 C11 -4.3(8) . . . . no
C10 N2 C8 C9 0.9(4) . . . . no
C8 N2 C10 O4 -1.8(5) . . . . no
Fe4 N2 C8 C7 -57.2(3) . . . . no
Fe4 N2 C10 O4 -179.3(3) . . . . no
C10 N2 C8 C7 124.4(4) . . . . no
Fe4 N3 C21 C22 -0.1(8) . . . . no
C21 N3 C19 C18 125.2(4) . . . . no
Fe4 N3 C19 C20 178.2(3) . . . . no
C19 N3 C21 C22 173.0(4) . . . . no
C19 N3 C21 O6 -1.2(5) . . . . no
C21 N3 C19 C20 2.4(4) . . . . no
Fe4 N3 C19 C18 -59.0(3) . . . . no
Fe4 N3 C21 O6 -174.2(4) . . . . no
N1 C1 C2 C3 -2.0(7) . . . . no
C2 C1 C6 O3 162.2(4) . . . . no
C6 C1 C2 C3 178.9(5) . . . . no
N1 C1 C6 O3 -16.9(6) . . . . no
C1 C2 C3 C4 1.5(7) . . . . no
C2 C3 C4 C5 0.4(7) . . . . no
C3 C4 C5 N1 -1.8(7) . . . . no
C3 C4 C5 C17 177.7(4) . . . . no
C4 C5 C17 O5 157.0(4) . . . . no
N1 C5 C17 O5 -23.4(5) . . . . no
O3 C7 C8 C9 171.9(3) . . . . no
O3 C7 C8 N2 55.5(4) . . . . no
N2 C8 C9 O4 0.2(4) . . . . no
C7 C8 C9 O4 -118.8(4) . . . . no
N2 C10 C11 C12 -146.7(5) . . . . no
N2 C10 C11 C16 27.4(7) . . . . no
O4 C10 C11 C16 -157.4(4) . . . . no
O4 C10 C11 C12 28.4(5) . . . . no
C16 C11 C12 C13 -4.6(7) . . . . no
C10 C11 C12 C13 169.7(5) . . . . no
C10 C11 C16 C15 -170.4(4) . . . . no
C12 C11 C16 C15 3.7(7) . . . . no
C11 C12 C13 C14 1.9(8) . . . . no
C12 C13 C14 C15 1.7(9) . . . . no
C13 C14 C15 C16 -2.6(8) . . . . no
C14 C15 C16 C11 -0.1(7) . . . . no
O5 C18 C19 C20 171.0(3) . . . . no
O5 C18 C19 N3 54.9(4) . . . . no
N3 C19 C20 O6 -2.7(4) . . . . no
C18 C19 C20 O6 -122.1(4) . . . . no
N3 C21 C22 C27 21.3(7) . . . . no
N3 C21 C22 C23 -154.7(5) . . . . no
O6 C21 C22 C27 -164.4(4) . . . . no
O6 C21 C22 C23 19.6(6) . . . . no
C21 C22 C27 C26 -171.7(4) . . . . no
C21 C22 C23 C24 172.3(4) . . . . no
C23 C22 C27 C26 4.2(7) . . . . no
C27 C22 C23 C24 -3.7(7) . . . . no
C22 C23 C24 C25 1.0(8) . . . . no
C23 C24 C25 C26 1.3(8) . . . . no
C24 C25 C26 C27 -0.9(7) . . . . no
C25 C26 C27 C22 -1.9(7) . . . . no
O15 C28 C29 C30 -32.9(8) . . . . no
C28 C29 C30 C31 28.2(8) . . . . no
C29 C30 C31 O15 -13.8(7) . . . . no
